data_7135767
loop_
_publ_author_name
'Chen, Jiehao'
'Li, Jiaqi'
'Yu, Wanyue'
'Xiao, Xiangrong'
'Ren, Weijie'
'Li, Huanying'
'Chen, Xiuwen'
'Zhu, Zhongzhi'

_publ_section_title
;
 Base- Mediated [2+4] Annulation of Benzothiazolium Salts and
 2-Aminobenzaldehydes: Selective Synthesis of 2-Amino and 2-Thio-
 Substituted Quinolines
;
_journal_name_full 'Chemical Communications'
_journal_paper_doi 10.1039/D6CC00636A
_journal_year 2026
_chemical_formula_moiety 'C22 H17 Cl N2 S'
_chemical_formula_sum 'C22 H17 Cl N2 S'
_chemical_formula_weight 376.88
_space_group_crystal_system monoclinic
_space_group_IT_number 14
_space_group_name_Hall '-P 2ybc'
_space_group_name_H-M_alt 'P 1 21/c 1'
_atom_sites_solution_hydrogens geom
_atom_sites_solution_primary dual
_audit_creation_date 2025-03-13
_audit_creation_method
;
Olex2 1.3
(compiled 2020.11.12 svn.r5f609507 for OlexSys, GUI svn.r6403)
;
_audit_update_record
;
2025-07-05 deposited with the CCDC.	2026-04-27 downloaded from the CCDC.
;
_cell_angle_alpha 90
_cell_angle_beta 99.38
_cell_angle_gamma 90
_cell_formula_units_Z 4
_cell_length_a 9.997
_cell_length_b 20.391
_cell_length_c 9.256
_cell_measurement_reflns_used 2809
_cell_measurement_temperature 296.15
_cell_measurement_theta_max 22.07
_cell_measurement_theta_min 2.44
_cell_volume 1861.596
_computing_cell_refinement 'SAINT V8.40B (?, 2016)'
_computing_data_reduction 'SAINT V8.40B (?, 2016)'
_computing_molecular_graphics 'Olex2 1.3 (Dolomanov et al., 2009)'
_computing_publication_material 'Olex2 1.3 (Dolomanov et al., 2009)'
_computing_structure_refinement 'XL  (Sheldrick, 2008)'
_computing_structure_solution 'SHELXT 2018/2 (Sheldrick, 2018)'
_diffrn_ambient_temperature 296.15
_diffrn_measured_fraction_theta_full 0.994
_diffrn_measured_fraction_theta_max 0.994
_diffrn_measurement_device_type 'CCD area detector'
_diffrn_measurement_method 'phi and omega scans'
_diffrn_radiation_monochromator graphite
_diffrn_radiation_type MoK\a
_diffrn_radiation_wavelength 0.71073
_diffrn_reflns_av_R_equivalents 0
_diffrn_reflns_av_unetI/netI 0.0507
_diffrn_reflns_Laue_measured_fraction_full 0.994
_diffrn_reflns_Laue_measured_fraction_max 0.994
_diffrn_reflns_number 3262
_diffrn_reflns_point_group_measured_fraction_full 0.994
_diffrn_reflns_point_group_measured_fraction_max 0.994
_diffrn_reflns_theta_full 25.041
_diffrn_reflns_theta_max 25.041
_diffrn_reflns_theta_min 2.444
_diffrn_source_current 30.0
_diffrn_source_power 1.5
_diffrn_source_voltage 50.0
_exptl_absorpt_coefficient_mu 0.325
_exptl_absorpt_correction_type multi-scan
_exptl_absorpt_process_details
;
TWINABS-2012/1 (Bruker,2012) was used for absorption correction.

Final HKLF 4 output contains 30360 reflections, Rint = 0.0828
 (14386 with I > 3sig(I), Rint = 0.0631)
;
_exptl_crystal_colour 'clear whiteish colourless'
_exptl_crystal_colour_lustre clear
_exptl_crystal_colour_modifier whiteish
_exptl_crystal_colour_primary colourless
_exptl_crystal_density_diffrn 1.345
_exptl_crystal_description block
_exptl_crystal_F_000 784
_exptl_crystal_size_max 0.22
_exptl_crystal_size_mid 0.2
_exptl_crystal_size_min 0.18
_exptl_transmission_factor_max 0.864
_exptl_transmission_factor_min 0.864
_refine_diff_density_max 0.166
_refine_diff_density_min -0.257
_refine_diff_density_rms 0.049
_refine_ls_extinction_method none
_refine_ls_goodness_of_fit_ref 1.077
_refine_ls_hydrogen_treatment constr
_refine_ls_matrix_type full
_refine_ls_number_parameters 235
_refine_ls_number_reflns 3262
_refine_ls_number_restraints 0
_refine_ls_restrained_S_all 1.077
_refine_ls_R_factor_all 0.0953
_refine_ls_R_factor_gt 0.0540
_refine_ls_shift/su_max 0.000
_refine_ls_shift/su_mean 0.000
_refine_ls_structure_factor_coef Fsqd
_refine_ls_weighting_details 'w=1/[\s^2^(Fo^2^)+(0.0748P)^2^] where P=(Fo^2^+2Fc^2^)/3'
_refine_ls_weighting_scheme calc
_refine_ls_wR_factor_gt 0.1242
_refine_ls_wR_factor_ref 0.1443
_reflns_Friedel_coverage 0.000
_reflns_number_gt 2064
_reflns_number_total 3262
_reflns_threshold_expression 'I > 2\s(I)'
_cod_data_source_file d6cc00636a2.cif
_cod_data_source_block 1
_cod_original_cell_volume 1861.6
_cod_database_code 7135767
_shelx_shelxl_version_number 2014/7
_shelx_space_group_comment
;
The symmetry employed for this shelxl refinement is uniquely defined
by the following loop, which should always be used as a source of
symmetry information in preference to the above space-group names.
They are only intended as comments.
;
_shelx_estimated_absorpt_t_max 0.944
_shelx_estimated_absorpt_t_min 0.932
_olex2_refinement_description
;
1. Fixed Uiso
 At 1.2 times of:
  All C(H) groups, All C(H,H) groups, All N(H) groups
2.a Secondary CH2 refined with riding coordinates:
 C00H(H00C,H00E)
2.b Aromatic/amide H refined with riding coordinates:
 N004(H004), C00A(H00A), C00B(H00B), C00D(H00D), C00F(H00F), C00G(H00G),
 C00I(H00I), C00J(H00J), C00K(H00K), C00L(H00L), C00M(H00M), C00N(H00N),
 C00O(H00O), C00P(H00P), C00Q(H00Q)
;
_olex2_submission_special_instructions 'No special instructions were received'

loop_
_space_group_symop_operation_xyz
'x, y, z'
'-x, y+1/2, -z+1/2'
'-x, -y, -z'
'x, -y-1/2, z-1/2'

loop_
_atom_site_label
_atom_site_type_symbol
_atom_site_fract_x
_atom_site_fract_y
_atom_site_fract_z
_atom_site_U_iso_or_equiv
_atom_site_adp_type
_atom_site_occupancy
_atom_site_site_symmetry_order
_atom_site_calc_flag
_atom_site_refinement_flags_posn
_atom_site_refinement_flags_adp
_atom_site_refinement_flags_occupancy
_atom_site_disorder_assembly
_atom_site_disorder_group
S001 S 0.34702(8) 0.43631(4) 0.71296(9) 0.0619(3) Uani 1 1 d . . . . .
Cl02 Cl 0.07692(8) 0.18897(4) 0.38618(9) 0.0698(3) Uani 1 1 d . . . . .
N003 N 0.5897(2) 0.48430(11) 0.7752(2) 0.0523(6) Uani 1 1 d . . . . .
N004 N 0.4266(2) 0.29478(11) 0.7825(3) 0.0527(6) Uani 1 1 d . . . . .
H004 H 0.4590 0.3295 0.8280 0.063 Uiso 1 1 calc R U . . .
C005 C 0.7241(3) 0.49142(13) 0.7652(3) 0.0506(7) Uani 1 1 d . . . . .
C006 C 0.5744(3) 0.20155(13) 0.7400(3) 0.0468(7) Uani 1 1 d . . . . .
C007 C 0.3260(3) 0.30224(13) 0.6641(3) 0.0462(7) Uani 1 1 d . . . . .
C008 C 0.2851(3) 0.36577(13) 0.6133(3) 0.0503(7) Uani 1 1 d . . . . .
C009 C 0.5181(3) 0.44304(13) 0.6855(3) 0.0517(7) Uani 1 1 d . . . . .
C00A C 0.6883(3) 0.23408(15) 0.7109(3) 0.0606(8) Uani 1 1 d . . . . .
H00A H 0.7101 0.2750 0.7526 0.073 Uiso 1 1 calc R U . . .
C00B C 0.2607(3) 0.24831(13) 0.5900(3) 0.0490(7) Uani 1 1 d . . . . .
H00B H 0.2866 0.2060 0.6204 0.059 Uiso 1 1 calc R U . . .
C00C C 0.7870(3) 0.45540(14) 0.6639(3) 0.0572(8) Uani 1 1 d . . . . .
C00D C 0.8021(3) 0.53562(15) 0.8599(3) 0.0631(8) Uani 1 1 d . . . . .
H00D H 0.7616 0.5597 0.9263 0.076 Uiso 1 1 calc R U . . .
C00E C 0.1581(3) 0.25731(14) 0.4717(3) 0.0515(7) Uani 1 1 d . . . . .
C00F C 0.1834(3) 0.37219(15) 0.4917(3) 0.0583(8) Uani 1 1 d . . . . .
H00F H 0.1583 0.4140 0.4576 0.070 Uiso 1 1 calc R U . . .
C00G C 0.5471(3) 0.13981(14) 0.6791(3) 0.0591(8) Uani 1 1 d . . . . .
H00G H 0.4725 0.1165 0.6997 0.071 Uiso 1 1 calc R U . . .
C00H C 0.4816(3) 0.23213(13) 0.8358(3) 0.0513(7) Uani 1 1 d . . . . .
H00C H 0.4073 0.2022 0.8421 0.062 Uiso 1 1 calc R U . . .
H00E H 0.5319 0.2378 0.9339 0.062 Uiso 1 1 calc R U . . .
C00I C 0.1190(3) 0.31898(16) 0.4202(3) 0.0612(8) Uani 1 1 d . . . . .
H00I H 0.0511 0.3244 0.3396 0.073 Uiso 1 1 calc R U . . .
C00J C 0.6290(4) 0.11239(17) 0.5883(3) 0.0714(9) Uani 1 1 d . . . . .
H00J H 0.6087 0.0711 0.5482 0.086 Uiso 1 1 calc R U . . .
C00K C 0.7706(3) 0.20642(19) 0.6201(4) 0.0749(10) Uani 1 1 d . . . . .
H00K H 0.8470 0.2288 0.6014 0.090 Uiso 1 1 calc R U . . .
C00L C 0.7040(4) 0.41399(15) 0.5676(4) 0.0734(10) Uani 1 1 d . . . . .
H00L H 0.7408 0.3905 0.4975 0.088 Uiso 1 1 calc R U . . .
C00M C 0.5704(3) 0.40777(15) 0.5755(3) 0.0682(9) Uani 1 1 d . . . . .
H00M H 0.5145 0.3810 0.5102 0.082 Uiso 1 1 calc R U . . .
C00N C 0.9279(3) 0.46410(17) 0.6650(4) 0.0741(10) Uani 1 1 d . . . . .
H00N H 0.9711 0.4399 0.6010 0.089 Uiso 1 1 calc R U . . .
C00O C 0.7389(4) 0.1455(2) 0.5574(4) 0.0774(10) Uani 1 1 d . . . . .
H00O H 0.7925 0.1273 0.4945 0.093 Uiso 1 1 calc R U . . .
C00P C 0.9370(3) 0.54363(18) 0.8555(4) 0.0756(10) Uani 1 1 d . . . . .
H00P H 0.9871 0.5736 0.9180 0.091 Uiso 1 1 calc R U . . .
C00Q C 1.0006(4) 0.50723(19) 0.7582(4) 0.0784(10) Uani 1 1 d . . . . .
H00Q H 1.0928 0.5126 0.7573 0.094 Uiso 1 1 calc R U . . .

loop_
_atom_site_aniso_label
_atom_site_aniso_U_11
_atom_site_aniso_U_22
_atom_site_aniso_U_33
_atom_site_aniso_U_23
_atom_site_aniso_U_13
_atom_site_aniso_U_12
S001 0.0610(5) 0.0501(5) 0.0772(6) -0.0094(4) 0.0189(4) 0.0022(4)
Cl02 0.0648(5) 0.0743(6) 0.0686(6) -0.0078(4) 0.0059(4) -0.0177(4)
N003 0.0604(16) 0.0425(14) 0.0537(15) 0.0002(12) 0.0083(12) 0.0050(12)
N004 0.0588(15) 0.0451(14) 0.0510(15) -0.0025(11) -0.0004(12) 0.0015(11)
C005 0.0551(19) 0.0427(16) 0.0538(18) 0.0068(14) 0.0080(14) 0.0061(14)
C006 0.0446(16) 0.0508(17) 0.0425(16) 0.0055(13) -0.0003(12) 0.0045(13)
C007 0.0449(16) 0.0513(18) 0.0441(16) 0.0009(14) 0.0123(13) 0.0019(13)
C008 0.0500(17) 0.0477(17) 0.0547(18) 0.0028(14) 0.0129(14) 0.0027(13)
C009 0.0617(18) 0.0395(16) 0.0558(18) 0.0036(14) 0.0153(15) 0.0030(14)
C00A 0.0531(19) 0.065(2) 0.061(2) -0.0014(16) 0.0013(15) -0.0029(16)
C00B 0.0481(17) 0.0480(17) 0.0518(17) 0.0028(14) 0.0110(14) -0.0001(13)
C00C 0.064(2) 0.0465(17) 0.064(2) 0.0056(16) 0.0192(16) 0.0037(15)
C00D 0.063(2) 0.066(2) 0.058(2) 0.0011(17) 0.0003(15) 0.0046(17)
C00E 0.0455(16) 0.0593(19) 0.0507(17) -0.0031(15) 0.0110(14) -0.0074(14)
C00F 0.0577(19) 0.0545(19) 0.062(2) 0.0109(16) 0.0074(16) 0.0099(15)
C00G 0.063(2) 0.057(2) 0.0565(19) 0.0053(16) 0.0050(15) 0.0039(15)
C00H 0.0532(17) 0.0506(17) 0.0477(17) 0.0046(14) 0.0011(13) 0.0021(14)
C00I 0.0494(18) 0.069(2) 0.061(2) 0.0073(18) -0.0014(14) 0.0030(16)
C00J 0.084(3) 0.065(2) 0.063(2) -0.0054(17) 0.0035(19) 0.0165(19)
C00K 0.0470(19) 0.103(3) 0.076(2) 0.009(2) 0.0136(17) 0.0052(19)
C00L 0.089(3) 0.057(2) 0.085(2) -0.0126(19) 0.048(2) -0.0082(19)
C00M 0.083(2) 0.060(2) 0.067(2) -0.0202(17) 0.0302(18) -0.0168(18)
C00N 0.068(2) 0.070(2) 0.091(3) 0.009(2) 0.0323(19) 0.0119(19)
C00O 0.071(2) 0.095(3) 0.066(2) 0.000(2) 0.0108(18) 0.034(2)
C00P 0.062(2) 0.087(2) 0.072(2) 0.004(2) -0.0064(18) -0.0006(19)
C00Q 0.057(2) 0.083(3) 0.092(3) 0.022(2) 0.004(2) 0.007(2)

loop_
_atom_type_symbol
_atom_type_description
_atom_type_scat_dispersion_real
_atom_type_scat_dispersion_imag
_atom_type_scat_source
C C 0.0033 0.0016 'International Tables Vol C Tables 4.2.6.8 and 6.1.1.4'
H H 0.0000 0.0000 'International Tables Vol C Tables 4.2.6.8 and 6.1.1.4'
Cl Cl 0.1484 0.1585 'International Tables Vol C Tables 4.2.6.8 and 6.1.1.4'
N N 0.0061 0.0033 'International Tables Vol C Tables 4.2.6.8 and 6.1.1.4'
S S 0.1246 0.1234 'International Tables Vol C Tables 4.2.6.8 and 6.1.1.4'

loop_
_geom_angle_atom_site_label_1
_geom_angle_atom_site_label_2
_geom_angle_atom_site_label_3
_geom_angle
_geom_angle_site_symmetry_1
_geom_angle_site_symmetry_3
_geom_angle_publ_flag
C008 S001 C009 104.60(13) . . ?
C009 N003 C005 117.8(2) . . ?
C007 N004 H004 118.0 . . ?
C007 N004 C00H 124.1(2) . . ?
C00H N004 H004 118.0 . . ?
N003 C005 C00C 122.4(3) . . ?
N003 C005 C00D 118.5(3) . . ?
C00D C005 C00C 119.1(3) . . ?
C00A C006 C00G 118.0(3) . . ?
C00A C006 C00H 121.2(3) . . ?
C00G C006 C00H 120.7(3) . . ?
N004 C007 C008 120.1(2) . . ?
N004 C007 C00B 121.8(2) . . ?
C00B C007 C008 118.0(2) . . ?
C007 C008 S001 120.9(2) . . ?
C00F C008 S001 119.5(2) . . ?
C00F C008 C007 119.2(2) . . ?
N003 C009 S001 113.5(2) . . ?
N003 C009 C00M 123.7(3) . . ?
C00M C009 S001 122.8(2) . . ?
C006 C00A H00A 119.6 . . ?
C006 C00A C00K 120.8(3) . . ?
C00K C00A H00A 119.6 . . ?
C007 C00B H00B 119.7 . . ?
C00E C00B C007 120.6(3) . . ?
C00E C00B H00B 119.7 . . ?
C005 C00C C00N 118.5(3) . . ?
C00L C00C C005 117.0(3) . . ?
C00L C00C C00N 124.4(3) . . ?
C005 C00D H00D 119.7 . . ?
C00P C00D C005 120.6(3) . . ?
C00P C00D H00D 119.7 . . ?
C00B C00E Cl02 119.0(2) . . ?
C00I C00E Cl02 119.2(2) . . ?
C00I C00E C00B 121.8(3) . . ?
C008 C00F H00F 118.8 . . ?
C00I C00F C008 122.5(3) . . ?
C00I C00F H00F 118.8 . . ?
C006 C00G H00G 119.5 . . ?
C00J C00G C006 121.1(3) . . ?
C00J C00G H00G 119.5 . . ?
N004 C00H C006 113.5(2) . . ?
N004 C00H H00C 108.9 . . ?
N004 C00H H00E 108.9 . . ?
C006 C00H H00C 108.9 . . ?
C006 C00H H00E 108.9 . . ?
H00C C00H H00E 107.7 . . ?
C00E C00I H00I 121.0 . . ?
C00F C00I C00E 118.0(3) . . ?
C00F C00I H00I 121.0 . . ?
C00G C00J H00J 119.8 . . ?
C00O C00J C00G 120.4(3) . . ?
C00O C00J H00J 119.8 . . ?
C00A C00K H00K 120.0 . . ?
C00A C00K C00O 120.0(3) . . ?
C00O C00K H00K 120.0 . . ?
C00C C00L H00L 119.7 . . ?
C00M C00L C00C 120.7(3) . . ?
C00M C00L H00L 119.7 . . ?
C009 C00M H00M 120.9 . . ?
C00L C00M C009 118.3(3) . . ?
C00L C00M H00M 120.9 . . ?
C00C C00N H00N 119.5 . . ?
C00Q C00N C00C 120.9(3) . . ?
C00Q C00N H00N 119.5 . . ?
C00J C00O C00K 119.6(3) . . ?
C00J C00O H00O 120.2 . . ?
C00K C00O H00O 120.2 . . ?
C00D C00P H00P 119.6 . . ?
C00D C00P C00Q 120.7(3) . . ?
C00Q C00P H00P 119.6 . . ?
C00N C00Q C00P 120.1(3) . . ?
C00N C00Q H00Q 120.0 . . ?
C00P C00Q H00Q 120.0 . . ?

loop_
_geom_bond_atom_site_label_1
_geom_bond_atom_site_label_2
_geom_bond_distance
_geom_bond_site_symmetry_2
_geom_bond_publ_flag
S001 C008 1.766(3) . ?
S001 C009 1.775(3) . ?
Cl02 C00E 1.738(3) . ?
N003 C005 1.370(3) . ?
N003 C009 1.310(3) . ?
N004 H004 0.8600 . ?
N004 C007 1.370(3) . ?
N004 C00H 1.445(3) . ?
C005 C00C 1.416(4) . ?
C005 C00D 1.402(4) . ?
C006 C00A 1.382(4) . ?
C006 C00G 1.388(4) . ?
C006 C00H 1.518(4) . ?
C007 C008 1.415(4) . ?
C007 C00B 1.400(4) . ?
C008 C00F 1.394(4) . ?
C009 C00M 1.414(4) . ?
C00A H00A 0.9300 . ?
C00A C00K 1.388(4) . ?
C00B H00B 0.9300 . ?
C00B C00E 1.385(4) . ?
C00C C00L 1.398(4) . ?
C00C C00N 1.418(4) . ?
C00D H00D 0.9300 . ?
C00D C00P 1.365(4) . ?
C00E C00I 1.379(4) . ?
C00F H00F 0.9300 . ?
C00F C00I 1.375(4) . ?
C00G H00G 0.9300 . ?
C00G C00J 1.383(4) . ?
C00H H00C 0.9700 . ?
C00H H00E 0.9700 . ?
C00I H00I 0.9300 . ?
C00J H00J 0.9300 . ?
C00J C00O 1.359(5) . ?
C00K H00K 0.9300 . ?
C00K C00O 1.387(5) . ?
C00L H00L 0.9300 . ?
C00L C00M 1.355(4) . ?
C00M H00M 0.9300 . ?
C00N H00N 0.9300 . ?
C00N C00Q 1.357(5) . ?
C00O H00O 0.9300 . ?
C00P H00P 0.9300 . ?
C00P C00Q 1.397(5) . ?
C00Q H00Q 0.9300 . ?

loop_
_geom_torsion_atom_site_label_1
_geom_torsion_atom_site_label_2
_geom_torsion_atom_site_label_3
_geom_torsion_atom_site_label_4
_geom_torsion
_geom_torsion_site_symmetry_1
_geom_torsion_site_symmetry_2
_geom_torsion_site_symmetry_3
_geom_torsion_site_symmetry_4
_geom_torsion_publ_flag
S001 C008 C00F C00I -171.8(2) . . . . ?
S001 C009 C00M C00L -177.0(2) . . . . ?
Cl02 C00E C00I C00F 178.9(2) . . . . ?
N003 C005 C00C C00L 3.2(4) . . . . ?
N003 C005 C00C C00N -177.7(3) . . . . ?
N003 C005 C00D C00P 179.0(3) . . . . ?
N003 C009 C00M C00L 4.0(5) . . . . ?
N004 C007 C008 S001 -7.7(4) . . . . ?
N004 C007 C008 C00F 179.4(2) . . . . ?
N004 C007 C00B C00E 179.2(2) . . . . ?
C005 N003 C009 S001 178.15(18) . . . . ?
C005 N003 C009 C00M -2.8(4) . . . . ?
C005 C00C C00L C00M -1.9(4) . . . . ?
C005 C00C C00N C00Q -1.7(4) . . . . ?
C005 C00D C00P C00Q -1.0(5) . . . . ?
C006 C00A C00K C00O 0.0(5) . . . . ?
C006 C00G C00J C00O 0.3(5) . . . . ?
C007 N004 C00H C006 74.3(3) . . . . ?
C007 C008 C00F C00I 1.3(4) . . . . ?
C007 C00B C00E Cl02 -178.3(2) . . . . ?
C007 C00B C00E C00I 1.8(4) . . . . ?
C008 S001 C009 N003 -166.45(19) . . . . ?
C008 S001 C009 C00M 14.5(3) . . . . ?
C008 C007 C00B C00E -0.8(4) . . . . ?
C008 C00F C00I C00E -0.3(4) . . . . ?
C009 S001 C008 C007 72.9(2) . . . . ?
C009 S001 C008 C00F -114.2(2) . . . . ?
C009 N003 C005 C00C -0.9(4) . . . . ?
C009 N003 C005 C00D 179.7(2) . . . . ?
C00A C006 C00G C00J -1.9(4) . . . . ?
C00A C006 C00H N004 57.9(3) . . . . ?
C00A C00K C00O C00J -1.7(5) . . . . ?
C00B C007 C008 S001 172.27(19) . . . . ?
C00B C007 C008 C00F -0.6(4) . . . . ?
C00B C00E C00I C00F -1.2(4) . . . . ?
C00C C005 C00D C00P -0.5(4) . . . . ?
C00C C00L C00M C009 -1.4(5) . . . . ?
C00C C00N C00Q C00P 0.4(5) . . . . ?
C00D C005 C00C C00L -177.4(3) . . . . ?
C00D C005 C00C C00N 1.8(4) . . . . ?
C00D C00P C00Q C00N 1.0(5) . . . . ?
C00G C006 C00A C00K 1.7(4) . . . . ?
C00G C006 C00H N004 -122.2(3) . . . . ?
C00G C00J C00O C00K 1.5(5) . . . . ?
C00H N004 C007 C008 -175.4(2) . . . . ?
C00H N004 C007 C00B 4.6(4) . . . . ?
C00H C006 C00A C00K -178.3(3) . . . . ?
C00H C006 C00G C00J 178.1(3) . . . . ?
C00L C00C C00N C00Q 177.3(3) . . . . ?
C00N C00C C00L C00M 179.0(3) . . . . ?
